data_7131145
loop_
_publ_author_name
'Yang, Guang'
'Wu, Yuchao'
'Lv, Zengxiang'
'Jiang, Xinyuan'
'Shi, Jianhang'
'Zhang, Yuzhen'
'Chen, Ming'
'Ni, Lubin'
'Diao, Guowang'
'Wei, Yongge'

_publ_section_title
;
 Keggin-type polyoxometalate-based crown ether complex for lithium-sulfur
 batteries.
;
_journal_issue 6
_journal_name_full 'Chemical communications (Cambridge, England)'
_journal_page_first 788
_journal_page_last 791
_journal_paper_doi 10.1039/d2cc05904e
_journal_volume 59
_journal_year 2023
_chemical_formula_moiety 'O40 P W12, 3(C12 H24 O6), 2(C2 H3 N), Cl, 3(Li)'
_chemical_formula_sum 'C40 H78 Cl Li3 N2 O58 P W12'
_chemical_formula_weight 3808.48
_space_group_crystal_system monoclinic
_space_group_IT_number 12
_space_group_name_Hall '-C 2y'
_space_group_name_H-M_alt 'C 1 2/m 1'
_atom_sites_solution_hydrogens geom
_atom_sites_solution_primary dual
_audit_creation_method SHELXL-2017/1
_audit_update_record
;
2022-10-24 deposited with the CCDC.	2022-12-19 downloaded from the CCDC.
;
_cell_angle_alpha 90
_cell_angle_beta 140.504(2)
_cell_angle_gamma 90
_cell_formula_units_Z 2
_cell_length_a 25.536(3)
_cell_length_b 13.4053(14)
_cell_length_c 20.948(2)
_cell_measurement_reflns_used 9967
_cell_measurement_temperature 293(2)
_cell_measurement_theta_max 27.44
_cell_measurement_theta_min 2.70
_cell_volume 4560.8(9)
_computing_cell_refinement 'SAINT v8.37A (Bruker, 2015)'
_computing_data_reduction 'SAINT v8.37A (Bruker, 2015)'
_computing_molecular_graphics 'Olex2 1.5 (Dolomanov et al., 2009)'
_computing_publication_material 'Olex2 1.5 (Dolomanov et al., 2009)'
_computing_structure_refinement 'SHELXL-2017/1 (Sheldrick, 2017)'
_computing_structure_solution 'SHELXT 2014/5 (Sheldrick, 2014)'
_diffrn_ambient_temperature 293(2)
_diffrn_measured_fraction_theta_full 0.994
_diffrn_measured_fraction_theta_max 0.994
_diffrn_measurement_device_type 'Bruker APEX-II CCD'
_diffrn_measurement_method '\f and \w scans'
_diffrn_radiation_type MoK\a
_diffrn_radiation_wavelength 0.71073
_diffrn_reflns_av_R_equivalents 0.0447
_diffrn_reflns_av_unetI/netI 0.0459
_diffrn_reflns_Laue_measured_fraction_full 0.994
_diffrn_reflns_Laue_measured_fraction_max 0.994
_diffrn_reflns_limit_h_max 33
_diffrn_reflns_limit_h_min -26
_diffrn_reflns_limit_k_max 17
_diffrn_reflns_limit_k_min -16
_diffrn_reflns_limit_l_max 25
_diffrn_reflns_limit_l_min -27
_diffrn_reflns_number 22224
_diffrn_reflns_point_group_measured_fraction_full 0.994
_diffrn_reflns_point_group_measured_fraction_max 0.994
_diffrn_reflns_theta_full 25.242
_diffrn_reflns_theta_max 27.483
_diffrn_reflns_theta_min 2.508
_exptl_absorpt_coefficient_mu 15.205
_exptl_absorpt_correction_T_max 0.7456
_exptl_absorpt_correction_T_min 0.3163
_exptl_absorpt_correction_type multi-scan
_exptl_absorpt_process_details
;
 SADABS 2016/2: Krause, L., Herbst-Irmer, R., Sheldrick G.M. & Stalke D.,
 J. Appl. Cryst. 48 (2015) 3-10
;
_exptl_crystal_colour colorless
_exptl_crystal_density_diffrn 2.773
_exptl_crystal_description block
_exptl_crystal_F_000 3450
_refine_diff_density_max 2.431
_refine_diff_density_min -1.165
_refine_diff_density_rms 0.271
_refine_ls_extinction_method none
_refine_ls_goodness_of_fit_ref 1.055
_refine_ls_hydrogen_treatment constr
_refine_ls_matrix_type full
_refine_ls_number_parameters 297
_refine_ls_number_reflns 5433
_refine_ls_number_restraints 2
_refine_ls_restrained_S_all 1.056
_refine_ls_R_factor_all 0.0624
_refine_ls_R_factor_gt 0.0420
_refine_ls_shift/su_max 0.001
_refine_ls_shift/su_mean 0.000
_refine_ls_structure_factor_coef Fsqd
_refine_ls_weighting_details 'w=1/[\s^2^(Fo^2^)+(0.0629P)^2^+45.3947P] where P=(Fo^2^+2Fc^2^)/3'
_refine_ls_weighting_scheme calc
_refine_ls_wR_factor_gt 0.1109
_refine_ls_wR_factor_ref 0.1212
_reflns_Friedel_coverage 0.000
_reflns_number_gt 4189
_reflns_number_total 5433
_reflns_threshold_expression 'I > 2\s(I)'
_cod_data_source_file d2cc05904e2.cif
_cod_data_source_block LZX2019122801_0m
_cod_depositor_comments 'Adding full bibliography for 7131145.cif.'
_cod_original_cell_volume 4560.8(8)
_cod_original_sg_symbol_H-M 'C 2/m'
_cod_database_code 7131145
_shelx_shelxl_version_number 2017/1
_shelx_space_group_comment
;
The symmetry employed for this shelxl refinement is uniquely defined
by the following loop, which should always be used as a source of
symmetry information in preference to the above space-group names.
They are only intended as comments.
;

loop_
_space_group_symop_operation_xyz
'x, y, z'
'-x, y, -z'
'x+1/2, y+1/2, z'
'-x+1/2, y+1/2, -z'
'-x, -y, -z'
'x, -y, z'
'-x+1/2, -y+1/2, -z'
'x+1/2, -y+1/2, z'

loop_
_atom_site_label
_atom_site_type_symbol
_atom_site_fract_x
_atom_site_fract_y
_atom_site_fract_z
_atom_site_U_iso_or_equiv
_atom_site_adp_type
_atom_site_occupancy
_atom_site_site_symmetry_order
_atom_site_calc_flag
_atom_site_refinement_flags_posn
_atom_site_refinement_flags_adp
_atom_site_refinement_flags_occupancy
_atom_site_disorder_assembly
_atom_site_disorder_group
W1 W 0.71911(3) 0.500000 0.69848(4) 0.03459(14) Uani 1 2 d S T P . .
W2 W 0.61387(2) 0.68502(3) 0.69090(3) 0.03875(13) Uani 1 1 d . . . . .
W3 W 0.39503(2) 0.69176(3) 0.48711(3) 0.03957(13) Uani 1 1 d . . . . .
W4 W 0.50165(3) 0.500000 0.67129(4) 0.04405(16) Uani 1 2 d S T P . .
P1 P 0.500000 0.500000 0.500000 0.0212(8) Uani 1 4 d S T P . .
O1 O 0.6692(5) 0.7703(6) 0.7827(5) 0.066(2) Uani 1 1 d . . . . .
O2 O 0.3425(5) 0.7800(6) 0.4771(7) 0.062(2) Uani 1 1 d . . . . .
O3 O 0.8221(7) 0.500000 0.7938(9) 0.082(4) Uani 1 2 d S T P . .
O4 O 0.6911(6) 0.4020(6) 0.6131(6) 0.067(2) Uani 1 1 d . . . . .
O5 O 0.5845(4) 0.5956(7) 0.7286(6) 0.082(3) Uani 1 1 d . . . . .
O6 O 0.3862(6) 0.7352(6) 0.3941(6) 0.066(2) Uani 1 1 d . . . . .
O7 O 0.5047(5) 0.7361(9) 0.5924(7) 0.096(4) Uani 1 1 d . . . . .
O8 O 0.6956(6) 0.5952(5) 0.7415(7) 0.067(2) Uani 1 1 d . . . . .
O9 O 0.4236(4) 0.5995(8) 0.5788(6) 0.086(3) Uani 1 1 d . . . . .
O10 O 0.5007(6) 0.500000 0.7508(7) 0.051(2) Uani 1 2 d S T P . .
O11 O 0.5015(6) 0.4292(8) 0.5608(8) 0.027(2) Uani 0.5 1 d . . P . .
O12 O 0.5758(7) 0.5600(8) 0.5691(8) 0.028(2) Uani 0.5 1 d . . P . .
O13 O 0.9181(5) 0.6792(6) 0.7030(7) 0.068(2) Uani 1 1 d . . . . .
O14 O 1.0789(6) 0.6795(7) 0.8927(7) 0.079(3) Uani 1 1 d . . . . .
O15 O 0.8261(6) 0.500000 0.6256(8) 0.065(3) Uani 1 2 d S T P . .
O16 O 1.1648(7) 0.500000 0.9631(8) 0.076(4) Uani 1 2 d S T P . .
O17 O 0.0783(5) 0.8169(7) 0.0994(7) 0.080(3) Uani 1 1 d . . . . .
O18 O 0.1705(7) 1.000000 0.1861(9) 0.078(4) Uani 1 2 d S T P . .
C1 C 0.8300(7) 0.6739(10) 0.6319(10) 0.073(4) Uani 1 1 d . . . . .
H1A H 0.820040 0.669568 0.668194 0.088 Uiso 1 1 calc R U . . .
H1B H 0.803672 0.734068 0.591511 0.088 Uiso 1 1 calc R U . . .
C2 C 0.9543(9) 0.7662(11) 0.7623(11) 0.080(4) Uani 1 1 d . . . . .
H2A H 0.949119 0.766954 0.803613 0.096 Uiso 1 1 calc R U . . .
H2B H 0.927458 0.825082 0.720075 0.096 Uiso 1 1 calc R U . . .
C3 C 1.2005(9) 0.5876(16) 1.0228(11) 0.105(6) Uani 1 1 d . . . . .
H3A H 1.259605 0.586054 1.071664 0.125 Uiso 1 1 calc R U . . .
H3B H 1.190534 0.589448 1.059040 0.125 Uiso 1 1 calc R U . . .
C4 C 0.7950(7) 0.5886(10) 0.5679(9) 0.067(3) Uani 1 1 d . . . . .
H4A H 0.735537 0.590251 0.515782 0.080 Uiso 1 1 calc R U . . .
H4B H 0.808990 0.589700 0.536032 0.080 Uiso 1 1 calc R U . . .
C5 C 1.0412(10) 0.7645(13) 0.8256(13) 0.097(5) Uani 1 1 d . . . . .
H5A H 1.046282 0.757985 0.784385 0.117 Uiso 1 1 calc R U . . .
H5B H 1.068109 0.825810 0.863916 0.117 Uiso 1 1 calc R U . . .
C6 C 1.1671(9) 0.6754(14) 0.9626(12) 0.098(5) Uani 1 1 d . . . . .
H6A H 1.176513 0.673985 0.925669 0.118 Uiso 1 1 calc R U . . .
H6B H 1.193948 0.734187 1.005071 0.118 Uiso 1 1 calc R U . . .
C7 C 0.1959(8) 0.9098(14) 0.2397(11) 0.103(6) Uani 1 1 d . . . . .
H7A H 0.255534 0.907780 0.297364 0.124 Uiso 1 1 calc R U . . .
H7B H 0.175577 0.908577 0.264131 0.124 Uiso 1 1 calc R U . . .
C8 C 0.1670(8) 0.8257(13) 0.1801(12) 0.093(5) Uani 1 1 d . . . . .
H8A H 0.191617 0.766504 0.221849 0.112 Uiso 1 1 calc R U . . .
H8B H 0.184141 0.829366 0.151958 0.112 Uiso 1 1 calc R U . . .
C9 C 0.0434(9) 0.7283(14) 0.0361(12) 0.095(5) Uani 1 1 d . . . . .
H9A H 0.055772 0.728887 0.002439 0.114 Uiso 1 1 calc R U . . .
H9B H 0.067308 0.668612 0.077077 0.114 Uiso 1 1 calc R U . . .
C10 C 0.7651(15) 1.000000 0.9122(19) 0.133(11) Uani 1 2 d DS T P . .
C11 C 0.6799(14) 1.000000 0.8035(18) 0.109(8) Uani 1 2 d DS T P . .
H11A H 0.641719 0.971702 0.797453 0.163 Uiso 0.5 1 calc R U P A -1
H11B H 0.680002 0.961061 0.765104 0.163 Uiso 0.5 1 calc R U P A -1
H11C H 0.663890 1.067238 0.778719 0.163 Uiso 0.5 1 calc R U P A -1
N1 N 0.8312(15) 1.000000 0.992(2) 0.23(2) Uani 1 2 d DS T P . .
Cl1 Cl 0.9814(9) 0.500000 0.8549(11) 0.120(5) Uani 0.5 2 d S T P . .
Li1 Li 1.0027(15) 0.500000 0.7253(19) 0.013(7) Uani 0.5 2 d S T P . .
Li2 Li -0.0125(12) 1.000000 0.0643(15) 0.030(4) Uiso 1 2 d S . P . .

loop_
_atom_site_aniso_label
_atom_site_aniso_U_11
_atom_site_aniso_U_22
_atom_site_aniso_U_33
_atom_site_aniso_U_23
_atom_site_aniso_U_13
_atom_site_aniso_U_12
W1 0.0230(2) 0.0398(3) 0.0332(3) 0.000 0.0196(2) 0.000
W2 0.0372(2) 0.0368(2) 0.0333(2) -0.00682(14) 0.02483(19) -0.00981(15)
W3 0.0378(2) 0.0386(2) 0.0487(2) 0.00847(16) 0.0350(2) 0.01125(15)
W4 0.0368(3) 0.0667(4) 0.0358(3) 0.000 0.0298(3) 0.000
P1 0.0182(17) 0.027(2) 0.0220(19) 0.000 0.0164(17) 0.000
O1 0.064(5) 0.055(5) 0.044(4) -0.009(4) 0.033(4) 0.004(4)
O2 0.062(5) 0.054(4) 0.093(6) -0.016(4) 0.066(5) -0.001(4)
O3 0.036(6) 0.147(13) 0.053(7) 0.000 0.032(6) 0.000
O4 0.113(7) 0.054(5) 0.081(5) -0.026(4) 0.087(6) -0.034(5)
O5 0.039(4) 0.108(7) 0.073(5) 0.055(5) 0.036(4) 0.009(4)
O6 0.117(7) 0.045(4) 0.088(6) -0.021(4) 0.093(6) -0.026(4)
O7 0.039(4) 0.129(9) 0.081(6) 0.062(6) 0.036(5) 0.006(5)
O8 0.119(7) 0.046(4) 0.091(6) 0.022(4) 0.096(6) 0.030(4)
O9 0.033(4) 0.113(7) 0.064(5) 0.049(5) 0.025(4) -0.002(4)
O10 0.054(6) 0.070(7) 0.041(5) 0.000 0.040(5) 0.000
O11 0.022(5) 0.027(6) 0.035(6) -0.002(5) 0.023(5) -0.001(4)
O12 0.034(6) 0.019(5) 0.031(6) -0.003(4) 0.025(5) -0.004(4)
O13 0.059(5) 0.070(6) 0.077(6) 0.011(4) 0.053(5) 0.006(4)
O14 0.058(5) 0.084(7) 0.074(6) -0.002(5) 0.045(5) -0.009(5)
O15 0.037(5) 0.085(9) 0.061(7) 0.000 0.035(6) 0.000
O16 0.043(6) 0.096(10) 0.036(6) 0.000 0.017(5) 0.000
O17 0.053(5) 0.092(7) 0.081(6) 0.016(5) 0.048(5) 0.012(5)
O18 0.047(7) 0.084(9) 0.060(8) 0.000 0.030(6) 0.000
C1 0.044(6) 0.082(10) 0.074(9) 0.027(7) 0.041(7) 0.018(6)
C2 0.075(9) 0.068(9) 0.085(10) 0.003(8) 0.059(9) -0.006(7)
C3 0.051(8) 0.168(18) 0.052(9) -0.030(10) 0.029(7) -0.022(10)
C4 0.044(6) 0.085(9) 0.064(8) 0.010(7) 0.040(6) 0.003(6)
C5 0.090(11) 0.083(11) 0.113(13) 0.004(10) 0.077(11) -0.017(9)
C6 0.054(8) 0.129(15) 0.065(10) -0.014(10) 0.033(8) -0.017(9)
C7 0.046(7) 0.127(15) 0.059(9) 0.006(9) 0.020(7) -0.002(9)
C8 0.042(7) 0.106(13) 0.089(11) 0.023(9) 0.039(8) 0.015(8)
C9 0.078(9) 0.111(12) 0.086(11) 0.008(10) 0.061(10) 0.007(9)
C10 0.13(2) 0.17(3) 0.19(3) 0.000 0.14(3) 0.000
C11 0.086(16) 0.068(14) 0.13(2) 0.000 0.071(16) 0.000
N1 0.090(19) 0.37(6) 0.17(3) 0.000 0.09(2) 0.000
Cl1 0.104(9) 0.149(13) 0.105(10) 0.000 0.080(9) 0.000
Li1 -0.007(10) 0.06(2) 0.004(12) 0.000 0.005(11) 0.000

loop_
_atom_type_symbol
_atom_type_description
_atom_type_scat_dispersion_real
_atom_type_scat_dispersion_imag
_atom_type_scat_source
C C 0.0033 0.0016 'International Tables Vol C Tables 4.2.6.8 and 6.1.1.4'
H H 0.0000 0.0000 'International Tables Vol C Tables 4.2.6.8 and 6.1.1.4'
Cl Cl 0.1484 0.1585 'International Tables Vol C Tables 4.2.6.8 and 6.1.1.4'
Li Li -0.0003 0.0001 'International Tables Vol C Tables 4.2.6.8 and 6.1.1.4'
N N 0.0061 0.0033 'International Tables Vol C Tables 4.2.6.8 and 6.1.1.4'
O O 0.0106 0.0060 'International Tables Vol C Tables 4.2.6.8 and 6.1.1.4'
P P 0.1023 0.0942 'International Tables Vol C Tables 4.2.6.8 and 6.1.1.4'
W W -0.8490 6.8722 'International Tables Vol C Tables 4.2.6.8 and 6.1.1.4'

loop_
_geom_angle_atom_site_label_1
_geom_angle_atom_site_label_2
_geom_angle_atom_site_label_3
_geom_angle
_geom_angle_site_symmetry_1
_geom_angle_site_symmetry_3
_geom_angle_publ_flag
O3 W1 O4 103.4(4) . . ?
O3 W1 O4 103.4(4) . 6_565 ?
O4 W1 O4 89.9(5) . 6_565 ?
O3 W1 O8 102.4(4) . . ?
O4 W1 O8 154.0(4) . . ?
O4 W1 O8 87.3(3) 6_565 . ?
O3 W1 O8 102.4(4) . 6_565 ?
O4 W1 O8 87.3(3) . 6_565 ?
O4 W1 O8 154.0(4) 6_565 6_565 ?
O8 W1 O8 84.1(5) . 6_565 ?
O3 W1 O12 160.9(2) . . ?
O4 W1 O12 91.7(4) . . ?
O4 W1 O12 64.5(4) 6_565 . ?
O8 W1 O12 63.9(4) . . ?
O8 W1 O12 89.8(4) 6_565 . ?
O3 W1 O12 160.9(2) . 6_565 ?
O4 W1 O12 64.5(4) . 6_565 ?
O4 W1 O12 91.7(4) 6_565 6_565 ?
O8 W1 O12 89.8(4) . 6_565 ?
O8 W1 O12 63.8(4) 6_565 6_565 ?
O12 W1 O12 38.1(5) . 6_565 ?
O1 W2 O8 101.8(4) . . ?
O1 W2 O5 102.0(5) . . ?
O8 W2 O5 89.1(4) . . ?
O1 W2 O6 103.0(4) . 2_656 ?
O8 W2 O6 87.3(3) . 2_656 ?
O5 W2 O6 154.9(4) . 2_656 ?
O1 W2 O7 103.3(5) . . ?
O8 W2 O7 154.8(5) . . ?
O5 W2 O7 87.7(3) . . ?
O6 W2 O7 85.2(4) 2_656 . ?
O1 W2 O11 159.1(4) . 6_565 ?
O8 W2 O11 93.7(4) . 6_565 ?
O5 W2 O11 64.0(4) . 6_565 ?
O6 W2 O11 91.5(4) 2_656 6_565 ?
O7 W2 O11 62.5(4) . 6_565 ?
O2 W3 O6 102.0(4) . . ?
O2 W3 O7 104.3(5) . . ?
O6 W3 O7 89.8(4) . . ?
O2 W3 O9 103.4(5) . . ?
O6 W3 O9 154.3(4) . . ?
O7 W3 O9 87.5(3) . . ?
O2 W3 O4 101.2(4) . 5_666 ?
O6 W3 O4 87.1(3) . 5_666 ?
O7 W3 O4 154.4(5) . 5_666 ?
O9 W3 O4 84.4(4) . 5_666 ?
O2 W3 O11 160.7(4) . 6_565 ?
O6 W3 O11 92.6(4) . 6_565 ?
O7 W3 O11 62.8(4) . 6_565 ?
O9 W3 O11 63.5(4) . 6_565 ?
O4 W3 O11 91.9(4) 5_666 6_565 ?
O10 W4 O9 101.8(4) . . ?
O10 W4 O9 101.8(4) . 6_565 ?
O9 W4 O9 90.2(6) . 6_565 ?
O10 W4 O5 103.5(4) . 6_565 ?
O9 W4 O5 154.5(4) . 6_565 ?
O9 W4 O5 87.2(3) 6_565 6_565 ?
O10 W4 O5 103.5(4) . . ?
O9 W4 O5 87.2(3) . . ?
O9 W4 O5 154.5(4) 6_565 . ?
O5 W4 O5 84.4(6) 6_565 . ?
O10 W4 O11 157.7(3) . 6_565 ?
O9 W4 O11 62.3(4) . 6_565 ?
O9 W4 O11 94.2(4) 6_565 6_565 ?
O5 W4 O11 92.7(4) 6_565 6_565 ?
O5 W4 O11 62.4(4) . 6_565 ?
O10 W4 O11 157.7(3) . . ?
O9 W4 O11 94.2(4) . . ?
O9 W4 O11 62.3(4) 6_565 . ?
O5 W4 O11 62.4(4) 6_565 . ?
O5 W4 O11 92.7(4) . . ?
O11 W4 O11 44.7(5) 6_565 . ?
O12 P1 O12 113.7(8) 5_666 6_565 ?
O12 P1 O12 66.3(8) 5_666 2_656 ?
O12 P1 O12 180.0 6_565 2_656 ?
O12 P1 O12 180.0 5_666 . ?
O12 P1 O12 66.3(8) 6_565 . ?
O12 P1 O12 113.7(8) 2_656 . ?
O12 P1 O11 69.9(6) 5_666 . ?
O12 P1 O11 71.4(6) 6_565 . ?
O12 P1 O11 108.6(6) 2_656 . ?
O12 P1 O11 110.1(6) . . ?
O12 P1 O11 71.4(6) 5_666 2_656 ?
O12 P1 O11 69.9(6) 6_565 2_656 ?
O12 P1 O11 110.1(6) 2_656 2_656 ?
O12 P1 O11 108.6(6) . 2_656 ?
O11 P1 O11 105.4(8) . 2_656 ?
O12 P1 O11 108.6(6) 5_666 6_565 ?
O12 P1 O11 110.1(6) 6_565 6_565 ?
O12 P1 O11 69.9(6) 2_656 6_565 ?
O12 P1 O11 71.4(6) . 6_565 ?
O11 P1 O11 74.6(8) . 6_565 ?
O11 P1 O11 180.0 2_656 6_565 ?
O12 P1 O11 110.1(6) 5_666 5_666 ?
O12 P1 O11 108.6(6) 6_565 5_666 ?
O12 P1 O11 71.4(6) 2_656 5_666 ?
O12 P1 O11 69.9(6) . 5_666 ?
O11 P1 O11 180.0 . 5_666 ?
O11 P1 O11 74.6(8) 2_656 5_666 ?
O11 P1 O11 105.4(8) 6_565 5_666 ?
W1 O4 W3 141.2(5) . 5_666 ?
W2 O5 W4 140.5(5) . . ?
W3 O6 W2 140.9(5) . 2_656 ?
W3 O7 W2 140.2(7) . . ?
W2 O8 W1 141.4(5) . . ?
W4 O9 W3 141.2(5) . . ?
P1 O11 O12 52.5(5) . 5_666 ?
P1 O11 O12 51.9(5) . 6_565 ?
O12 O11 O12 89.0(7) 5_666 6_565 ?
P1 O11 W3 125.0(6) . 6_565 ?
O12 O11 W3 72.5(5) 5_666 6_565 ?
O12 O11 W3 134.7(7) 6_565 6_565 ?
P1 O11 W2 124.0(5) . 6_565 ?
O12 O11 W2 137.4(7) 5_666 6_565 ?
O12 O11 W2 72.2(5) 6_565 6_565 ?
W3 O11 W2 93.8(4) 6_565 6_565 ?
P1 O11 W4 120.4(6) . . ?
O12 O11 W4 127.3(6) 5_666 . ?
O12 O11 W4 129.9(6) 6_565 . ?
W3 O11 W4 92.5(4) 6_565 . ?
W2 O11 W4 92.5(4) 6_565 . ?
P1 O12 O12 56.9(4) . 6_565 ?
P1 O12 O11 57.6(5) . 5_666 ?
O12 O12 O11 94.8(5) 6_565 5_666 ?
P1 O12 O11 56.8(5) . 6_565 ?
O12 O12 O11 94.7(5) 6_565 6_565 ?
O11 O12 O11 90.2(7) 5_666 6_565 ?
P1 O12 W1 127.8(6) . . ?
O12 O12 W1 70.9(2) 6_565 . ?
O11 O12 W1 132.5(7) 5_666 . ?
O11 O12 W1 134.7(7) 6_565 . ?
C2 O13 C1 112.7(10) . . ?
C5 O14 C6 110.9(12) . . ?
C4 O15 C4 113.4(13) 6_565 . ?
C3 O16 C3 111.7(17) 6_565 . ?
C8 O17 C9 115.8(12) . . ?
C7 O18 C7 116.6(18) . 6_575 ?
C4 C1 O13 110.5(11) . . ?
C4 C1 H1A 109.5 . . ?
O13 C1 H1A 109.5 . . ?
C4 C1 H1B 109.5 . . ?
O13 C1 H1B 109.5 . . ?
H1A C1 H1B 108.1 . . ?
O13 C2 C5 106.8(13) . . ?
O13 C2 H2A 110.4 . . ?
C5 C2 H2A 110.4 . . ?
O13 C2 H2B 110.4 . . ?
C5 C2 H2B 110.4 . . ?
H2A C2 H2B 108.6 . . ?
O16 C3 C6 111.3(12) . . ?
O16 C3 H3A 109.4 . . ?
C6 C3 H3A 109.4 . . ?
O16 C3 H3B 109.4 . . ?
C6 C3 H3B 109.4 . . ?
H3A C3 H3B 108.0 . . ?
O15 C4 C1 109.6(10) . . ?
O15 C4 H4A 109.8 . . ?
C1 C4 H4A 109.8 . . ?
O15 C4 H4B 109.8 . . ?
C1 C4 H4B 109.8 . . ?
H4A C4 H4B 108.2 . . ?
O14 C5 C2 107.3(12) . . ?
O14 C5 H5A 110.3 . . ?
C2 C5 H5A 110.3 . . ?
O14 C5 H5B 110.3 . . ?
C2 C5 H5B 110.3 . . ?
H5A C5 H5B 108.5 . . ?
C3 C6 O14 108.9(14) . . ?
C3 C6 H6A 109.9 . . ?
O14 C6 H6A 109.9 . . ?
C3 C6 H6B 109.9 . . ?
O14 C6 H6B 109.9 . . ?
H6A C6 H6B 108.3 . . ?
C8 C7 O18 112.1(14) . . ?
C8 C7 H7A 109.2 . . ?
O18 C7 H7A 109.2 . . ?
C8 C7 H7B 109.2 . . ?
O18 C7 H7B 109.2 . . ?
H7A C7 H7B 107.9 . . ?
C7 C8 O17 112.4(13) . . ?
C7 C8 H8A 109.1 . . ?
O17 C8 H8A 109.1 . . ?
C7 C8 H8B 109.1 . . ?
O17 C8 H8B 109.1 . . ?
H8A C8 H8B 107.9 . . ?
C9 C9 O17 108.8(11) 2 . ?
C9 C9 H9A 109.9 2 . ?
O17 C9 H9A 109.9 . . ?
C9 C9 H9B 109.9 2 . ?
O17 C9 H9B 109.9 . . ?
H9A C9 H9B 108.3 . . ?
N1 C10 C11 175(3) . . ?
C10 C11 H11A 109.5 . . ?
C10 C11 H11B 109.5 . . ?
H11A C11 H11B 109.5 . . ?
C10 C11 H11C 109.5 . . ?
H11A C11 H11C 109.5 . . ?
H11B C11 H11C 109.5 . . ?

loop_
_geom_bond_atom_site_label_1
_geom_bond_atom_site_label_2
_geom_bond_distance
_geom_bond_site_symmetry_2
_geom_bond_publ_flag
W1 O3 1.674(11) . ?
W1 O4 1.860(7) . ?
W1 O4 1.860(7) 6_565 ?
W1 O8 1.907(7) . ?
W1 O8 1.907(7) 6_565 ?
W1 O12 2.465(11) . ?
W1 O12 2.465(11) 6_565 ?
W2 O1 1.676(7) . ?
W2 O8 1.875(8) . ?
W2 O5 1.881(7) . ?
W2 O6 1.901(7) 2_656 ?
W2 O7 1.903(8) . ?
W2 O11 2.436(11) 6_565 ?
W3 O2 1.676(7) . ?
W3 O6 1.874(7) . ?
W3 O7 1.878(8) . ?
W3 O9 1.895(7) . ?
W3 O4 1.923(8) 5_666 ?
W3 O11 2.434(10) 6_565 ?
W4 O10 1.686(9) . ?
W4 O9 1.883(8) . ?
W4 O9 1.883(8) 6_565 ?
W4 O5 1.907(8) 6_565 ?
W4 O5 1.908(8) . ?
W4 O11 2.498(11) 6_565 ?
W4 O11 2.498(11) . ?
P1 O12 1.472(11) 5_666 ?
P1 O12 1.472(11) 6_565 ?
P1 O12 1.472(11) 2_656 ?
P1 O12 1.472(11) . ?
P1 O11 1.566(11) . ?
P1 O11 1.566(11) 2_656 ?
P1 O11 1.566(11) 6_565 ?
P1 O11 1.566(11) 5_666 ?
O11 O12 1.742(15) 5_666 ?
O11 O12 1.773(15) 6_565 ?
O12 O12 1.61(2) 6_565 ?
O13 C2 1.409(16) . ?
O13 C1 1.455(14) . ?
O14 C5 1.454(18) . ?
O14 C6 1.460(17) . ?
O15 C4 1.421(14) 6_565 ?
O15 C4 1.421(14) . ?
O16 C3 1.419(18) 6_565 ?
O16 C3 1.419(18) . ?
O17 C8 1.448(16) . ?
O17 C9 1.462(19) . ?
O18 C7 1.421(18) . ?
O18 C7 1.421(18) 6_575 ?
C1 C4 1.434(19) . ?
C1 H1A 0.9700 . ?
C1 H1B 0.9700 . ?
C2 C5 1.46(2) . ?
C2 H2A 0.9700 . ?
C2 H2B 0.9700 . ?
C3 C6 1.43(2) . ?
C3 H3A 0.9700 . ?
C3 H3B 0.9700 . ?
C4 H4A 0.9700 . ?
C4 H4B 0.9700 . ?
C5 H5A 0.9700 . ?
C5 H5B 0.9700 . ?
C6 H6A 0.9700 . ?
C6 H6B 0.9700 . ?
C7 C8 1.40(2) . ?
C7 H7A 0.9700 . ?
C7 H7B 0.9700 . ?
C8 H8A 0.9700 . ?
C8 H8B 0.9700 . ?
C9 C9 1.42(3) 2 ?
C9 H9A 0.9700 . ?
C9 H9B 0.9700 . ?
C10 N1 1.134(18) . ?
C10 C11 1.507(18) . ?
C11 H11A 0.9600 . ?
C11 H11B 0.9600 . ?
C11 H11C 0.9600 . ?
Li2 Li2 3.21(4) 5_575 ?

loop_
_geom_torsion_atom_site_label_1
_geom_torsion_atom_site_label_2
_geom_torsion_atom_site_label_3
_geom_torsion_atom_site_label_4
_geom_torsion
_geom_torsion_site_symmetry_1
_geom_torsion_site_symmetry_2
_geom_torsion_site_symmetry_3
_geom_torsion_site_symmetry_4
_geom_torsion_publ_flag
O3 W1 O4 W3 152.8(8) . . . 5_666 ?
O4 W1 O4 W3 -103.4(6) 6_565 . . 5_666 ?
O8 W1 O4 W3 -19.8(13) . . . 5_666 ?
O8 W1 O4 W3 50.7(8) 6_565 . . 5_666 ?
O12 W1 O4 W3 -39.0(8) . . . 5_666 ?
O12 W1 O4 W3 -11.5(7) 6_565 . . 5_666 ?
O1 W2 O5 W4 154.7(9) . . . . ?
O8 W2 O5 W4 -103.4(9) . . . . ?
O6 W2 O5 W4 -21.8(15) 2_656 . . . ?
O7 W2 O5 W4 51.6(9) . . . . ?
O11 W2 O5 W4 -8.8(8) 6_565 . . . ?
O2 W3 O6 W2 -152.8(8) . . . 2_656 ?
O7 W3 O6 W2 102.6(9) . . . 2_656 ?
O9 W3 O6 W2 18.6(14) . . . 2_656 ?
O4 W3 O6 W2 -51.9(8) 5_666 . . 2_656 ?
O11 W3 O6 W2 39.9(8) 6_565 . . 2_656 ?
O2 W3 O7 W2 154.9(8) . . . . ?
O6 W3 O7 W2 -102.7(9) . . . . ?
O9 W3 O7 W2 51.7(9) . . . . ?
O4 W3 O7 W2 -19.9(14) 5_666 . . . ?
O11 W3 O7 W2 -9.7(7) 6_565 . . . ?
O1 W2 O8 W1 -153.3(7) . . . . ?
O5 W2 O8 W1 104.6(8) . . . . ?
O6 W2 O8 W1 -50.6(7) 2_656 . . . ?
O7 W2 O8 W1 22.0(13) . . . . ?
O11 W2 O8 W1 40.7(8) 6_565 . . . ?
O10 W4 O9 W3 154.7(9) . . . . ?
O9 W4 O9 W3 -103.2(8) 6_565 . . . ?
O5 W4 O9 W3 -19.2(16) 6_565 . . . ?
O5 W4 O9 W3 51.5(10) . . . . ?
O11 W4 O9 W3 -8.6(8) 6_565 . . . ?
O11 W4 O9 W3 -41.0(10) . . . . ?
O2 W3 O9 W4 -156.1(9) . . . . ?
O6 W3 O9 W4 32.5(15) . . . . ?
O7 W3 O9 W4 -52.0(10) . . . . ?
O4 W3 O9 W4 103.6(10) 5_666 . . . ?
O11 W3 O9 W4 8.7(8) 6_565 . . . ?
O12 P1 O11 O12 -125.1(8) 6_565 . . 5_666 ?
O12 P1 O11 O12 54.9(8) 2_656 . . 5_666 ?
O12 P1 O11 O12 180.003(2) . . . 5_666 ?
O11 P1 O11 O12 -63.0(5) 2_656 . . 5_666 ?
O11 P1 O11 O12 117.0(5) 6_565 . . 5_666 ?
O12 P1 O11 O12 125.1(8) 5_666 . . 6_565 ?
O12 P1 O11 O12 180.000(6) 2_656 . . 6_565 ?
O12 P1 O11 O12 -54.9(8) . . . 6_565 ?
O11 P1 O11 O12 62.1(5) 2_656 . . 6_565 ?
O11 P1 O11 O12 -117.9(5) 6_565 . . 6_565 ?
O12 P1 O11 W3 2.3(6) 5_666 . . 6_565 ?
O12 P1 O11 W3 -122.8(8) 6_565 . . 6_565 ?
O12 P1 O11 W3 57.2(8) 2_656 . . 6_565 ?
O12 P1 O11 W3 -177.7(6) . . . 6_565 ?
O11 P1 O11 W3 -60.7(5) 2_656 . . 6_565 ?
O11 P1 O11 W3 119.3(5) 6_565 . . 6_565 ?
O12 P1 O11 W2 127.0(8) 5_666 . . 6_565 ?
O12 P1 O11 W2 1.9(6) 6_565 . . 6_565 ?
O12 P1 O11 W2 -178.1(6) 2_656 . . 6_565 ?
O12 P1 O11 W2 -53.0(8) . . . 6_565 ?
O11 P1 O11 W2 63.9(5) 2_656 . . 6_565 ?
O11 P1 O11 W2 -116.1(5) 6_565 . . 6_565 ?
O12 P1 O11 W4 -115.8(7) 5_666 . . . ?
O12 P1 O11 W4 119.1(7) 6_565 . . . ?
O12 P1 O11 W4 -60.9(7) 2_656 . . . ?
O12 P1 O11 W4 64.2(7) . . . . ?
O11 P1 O11 W4 -178.9(8) 2_656 . . . ?
O11 P1 O11 W4 1.1(8) 6_565 . . . ?
O12 P1 O12 O12 180.000(1) 2_656 . . 6_565 ?
O11 P1 O12 O12 57.8(5) . . . 6_565 ?
O11 P1 O12 O12 -57.1(5) 2_656 . . 6_565 ?
O11 P1 O12 O12 122.9(5) 6_565 . . 6_565 ?
O11 P1 O12 O12 -122.2(5) 5_666 . . 6_565 ?
O12 P1 O12 O11 122.2(5) 6_565 . . 5_666 ?
O12 P1 O12 O11 -57.8(5) 2_656 . . 5_666 ?
O11 P1 O12 O11 179.998(1) . . . 5_666 ?
O11 P1 O12 O11 65.1(8) 2_656 . . 5_666 ?
O11 P1 O12 O11 -114.9(8) 6_565 . . 5_666 ?
O12 P1 O12 O11 -122.9(5) 6_565 . . 6_565 ?
O12 P1 O12 O11 57.1(5) 2_656 . . 6_565 ?
O11 P1 O12 O11 -65.1(8) . . . 6_565 ?
O11 P1 O12 O11 180.000(2) 2_656 . . 6_565 ?
O11 P1 O12 O11 114.9(8) 5_666 . . 6_565 ?
O12 P1 O12 W1 0.8(9) 6_565 . . . ?
O12 P1 O12 W1 -179.2(9) 2_656 . . . ?
O11 P1 O12 W1 58.6(8) . . . . ?
O11 P1 O12 W1 -56.3(8) 2_656 . . . ?
O11 P1 O12 W1 123.7(8) 6_565 . . . ?
O11 P1 O12 W1 -121.4(8) 5_666 . . . ?
C2 O13 C1 C4 175.2(11) . . . . ?
C1 O13 C2 C5 -176.8(12) . . . . ?
C3 O16 C3 C6 177.0(10) 6_565 . . . ?
C4 O15 C4 C1 -179.5(8) 6_565 . . . ?
O13 C1 C4 O15 66.4(13) . . . . ?
C6 O14 C5 C2 -176.8(14) . . . . ?
O13 C2 C5 O14 -64.9(16) . . . . ?
O16 C3 C6 O14 61.8(19) . . . . ?
C5 O14 C6 C3 -176.6(14) . . . . ?
C7 O18 C7 C8 179.3(9) 6_575 . . . ?
O18 C7 C8 O17 -66.2(19) . . . . ?
C9 O17 C8 C7 -177.5(15) . . . . ?
C8 O17 C9 C9 177.3(15) . . . 2 ?
